data_7159110
loop_
_publ_author_name
'Hsueh, Nai-Chen'
'Chen, Kuan-Ting'
'Chang, Meng-Yang'

_publ_section_title
;
 Tandem <i>C</i>- and <i>O</i>-alkylative annulation of
 &#x3b2;-ketosulfones with 1,2-bisbromomethyl arenes: one-pot construction
 of sulfonyl indanes and dioxadibenzofused macrocycles.
;
_journal_issue 7
_journal_name_full 'Organic &amp; biomolecular chemistry'
_journal_page_first 1487
_journal_page_last 1500
_journal_paper_doi 10.1039/d2ob02199d
_journal_volume 21
_journal_year 2023
_chemical_formula_moiety 'C38 H36 O6'
_chemical_formula_sum 'C38 H36 O6'
_chemical_formula_weight 588.67
_space_group_crystal_system triclinic
_space_group_IT_number 2
_space_group_name_Hall '-P 1'
_space_group_name_H-M_alt 'P -1'
_atom_sites_solution_hydrogens geom
_atom_sites_solution_primary dual
_audit_creation_date 2020-09-03
_audit_creation_method
;
Olex2 1.3-alpha
(compiled 2020.07.16 svn.r6f6c53a7 for OlexSys, GUI svn.r6139)
;
_audit_update_record
;
2020-11-03 deposited with the CCDC.	2023-01-13 downloaded from the CCDC.
;
_cell_angle_alpha 106.306(2)
_cell_angle_beta 107.568(2)
_cell_angle_gamma 98.437(2)
_cell_formula_units_Z 2
_cell_length_a 9.1316(2)
_cell_length_b 12.7947(3)
_cell_length_c 14.4860(4)
_cell_measurement_reflns_used 19528
_cell_measurement_temperature 113(2)
_cell_measurement_theta_max 27.0110
_cell_measurement_theta_min 2.3590
_cell_volume 1498.28(7)
_computing_cell_refinement 'CrysAlisPro 1.171.41.56a (Rigaku OD, 2020)'
_computing_data_collection 'CrysAlisPro 1.171.41.56a (Rigaku OD, 2020)'
_computing_data_reduction 'CrysAlisPro 1.171.41.56a (Rigaku OD, 2020)'
_computing_molecular_graphics 'Olex2 1.3-alpha (Dolomanov et al., 2009)'
_computing_publication_material 'Olex2 1.3-alpha (Dolomanov et al., 2009)'
_computing_structure_refinement 'SHELXL 2018/3 (Sheldrick, 2015)'
_computing_structure_solution 'SHELXT  (Sheldrick, 2015)'
_diffrn_ambient_temperature 113(2)
_diffrn_detector 'Hybrid Pixel Array Detector'
_diffrn_detector_area_resol_mean 10.0000
_diffrn_measured_fraction_theta_full 0.997
_diffrn_measured_fraction_theta_max 0.951
_diffrn_measurement_details
;
List of Runs (angles in degrees, time in seconds):

  # Type    Start    End  Width  t~exp~   \w     \q     \k     \f   Frames
#--------------------------------------------------------------------------
  1  \w    -20.00 100.00   0.50   24.59    --   10.60  57.00-180.00  240
  2  \w    -79.00  41.00   0.50   24.59    --   10.60 -57.00 120.00  240
  3  \w    -79.00  36.00   0.50   24.59    --   10.60 -77.00  60.00  230
  4  \w    -15.00 100.00   0.50   24.59    --   10.60  77.00-150.00  230
  5  \w    -79.00  38.00   0.50   24.59    --   10.60 -82.00 120.00  234
  6  \w    -17.00 100.00   0.50   24.59    --   10.60  82.00   0.00  234
  7  \w    -17.00 100.00   0.50   24.59    --   10.60  82.00 -60.00  234
  8  \w    -17.00 100.00   0.50   24.59    --   10.60  82.00  60.00  234
  9  \w    -17.00 100.00   0.50   24.59    --   10.60  82.00-120.00  234
 10  \w    -17.00 100.00   0.50   24.59    --   10.60  82.00-180.00  234
 11  \w    -79.00  38.00   0.50   24.59    --   10.60 -82.00 -60.00  234
 12  \w   -100.00  17.00   0.50   24.59    --  -10.90 -82.00 -90.00  234
 13  \w   -100.00 -14.00   0.50   24.59    --  -10.90 -82.00  30.00  172
 14  \w    -17.00  16.00   0.50   24.59    --  -10.90 -82.00   0.00   66
 15  \w    -63.00 -29.00   0.50   24.59    --  -10.90 -82.00   0.00   68
;
_diffrn_measurement_device 'four-circle diffractometer'
_diffrn_measurement_device_type 'XtaLAB Pro II AFC12 (RINC): Kappa single'
_diffrn_measurement_method '\w scans'
_diffrn_orient_matrix_type 'CrysAlisPro convention (1999,Acta A55,543-557)'
_diffrn_orient_matrix_UB_11 0.0778576000
_diffrn_orient_matrix_UB_12 0.0236379000
_diffrn_orient_matrix_UB_13 0.0374395000
_diffrn_orient_matrix_UB_21 0.0289407000
_diffrn_orient_matrix_UB_22 0.0064675000
_diffrn_orient_matrix_UB_23 -0.0388590000
_diffrn_orient_matrix_UB_31 -0.0138820000
_diffrn_orient_matrix_UB_32 0.0544406000
_diffrn_orient_matrix_UB_33 0.0090415000
_diffrn_radiation_monochromator mirror
_diffrn_radiation_probe x-ray
_diffrn_radiation_type 'Mo K\a'
_diffrn_radiation_wavelength 0.71073
_diffrn_reflns_av_R_equivalents 0.0695
_diffrn_reflns_av_unetI/netI 0.0403
_diffrn_reflns_Laue_measured_fraction_full 0.997
_diffrn_reflns_Laue_measured_fraction_max 0.951
_diffrn_reflns_limit_h_max 11
_diffrn_reflns_limit_h_min -11
_diffrn_reflns_limit_k_max 16
_diffrn_reflns_limit_k_min -16
_diffrn_reflns_limit_l_max 18
_diffrn_reflns_limit_l_min -18
_diffrn_reflns_number 37071
_diffrn_reflns_point_group_measured_fraction_full 0.997
_diffrn_reflns_point_group_measured_fraction_max 0.951
_diffrn_reflns_theta_full 25.242
_diffrn_reflns_theta_max 27.050
_diffrn_reflns_theta_min 2.360
_diffrn_source 'micro-focus sealed X-ray tube'
_diffrn_source_type 'Rigaku (Mo) X-ray Source'
_exptl_absorpt_coefficient_mu 0.087
_exptl_absorpt_correction_T_max 1.00000
_exptl_absorpt_correction_T_min 0.83308
_exptl_absorpt_correction_type multi-scan
_exptl_absorpt_process_details
;
CrysAlisPro 1.171.41.56a (Rigaku Oxford Diffraction, 2020)
Empirical absorption correction using spherical harmonics,
 implemented in SCALE3 ABSPACK scaling algorithm.
;
_exptl_crystal_colour white
_exptl_crystal_colour_primary white
_exptl_crystal_density_diffrn 1.305
_exptl_crystal_description block
_exptl_crystal_F_000 624
_exptl_crystal_size_max 0.5
_exptl_crystal_size_mid 0.3
_exptl_crystal_size_min 0.3
_refine_diff_density_max 0.285
_refine_diff_density_min -0.245
_refine_diff_density_rms 0.044
_refine_ls_extinction_method none
_refine_ls_goodness_of_fit_ref 1.116
_refine_ls_hydrogen_treatment constr
_refine_ls_matrix_type full
_refine_ls_number_parameters 399
_refine_ls_number_reflns 6264
_refine_ls_number_restraints 0
_refine_ls_restrained_S_all 1.116
_refine_ls_R_factor_all 0.0542
_refine_ls_R_factor_gt 0.0413
_refine_ls_shift/su_max 0.002
_refine_ls_shift/su_mean 0.000
_refine_ls_structure_factor_coef Fsqd
_refine_ls_weighting_details 'w=1/[\s^2^(Fo^2^)+(0.0513P)^2^+0.1818P] where P=(Fo^2^+2Fc^2^)/3'
_refine_ls_weighting_scheme calc
_refine_ls_wR_factor_gt 0.1025
_refine_ls_wR_factor_ref 0.1081
_reflns_Friedel_coverage 0.000
_reflns_number_gt 4983
_reflns_number_total 6264
_reflns_threshold_expression 'I > 2\s(I)'
_cod_data_source_file d2ob02199d2.cif
_cod_data_source_block k10908-myc-e
_cod_depositor_comments 'Adding full bibliography for 7159105--7159114.cif.'
_cod_original_cell_volume 1498.27(7)
_cod_database_code 7159110
_shelx_shelxl_version_number 2018/3
_chemical_oxdiff_formula 'C19 H17 O3 Br'
_shelx_space_group_comment
;
The symmetry employed for this shelxl refinement is uniquely defined
by the following loop, which should always be used as a source of
symmetry information in preference to the above space-group names.
They are only intended as comments.
;
_reflns_odcompleteness_completeness 99.33
_reflns_odcompleteness_iscentric 1
_reflns_odcompleteness_theta 26.32
_olex2_refinement_description
;
1. Fixed Uiso
 At 1.2 times of:
  All C(H) groups, All C(H,H) groups
 At 1.5 times of:
  All C(H,H,H) groups
2.a Secondary CH2 refined with riding coordinates:
 C10(H10A,H10B), C12(H12A,H12B), C19(H19A,H19B), C22(H22A,H22B), C31(H31A,
 H31B), C38(H38A,H38B)
2.b Aromatic/amide H refined with riding coordinates:
 C3(H3), C4(H4), C5(H5), C6(H6), C7(H7), C14(H14), C15(H15), C16(H16),
 C17(H17), C26(H26), C27(H27), C28(H28), C29(H29), C30(H30), C33(H33), C34(H34),
  C35(H35), C36(H36)
2.c Idealised Me refined as rotating group:
 C11(H11A,H11B,H11C), C23(H23A,H23B,H23C)
;
_olex2_submission_special_instructions 'No special instructions were received'
_oxdiff_exptl_absorpt_empirical_details
;
Empirical correction (ABSPACK) includes:
- Absorption correction using spherical harmonics
- Frame scaling
;
_oxdiff_exptl_absorpt_empirical_full_max 3.554
_oxdiff_exptl_absorpt_empirical_full_min 0.759

loop_
_space_group_symop_operation_xyz
'x, y, z'
'-x, -y, -z'

loop_
_atom_site_label
_atom_site_type_symbol
_atom_site_fract_x
_atom_site_fract_y
_atom_site_fract_z
_atom_site_U_iso_or_equiv
_atom_site_adp_type
_atom_site_occupancy
_atom_site_site_symmetry_order
_atom_site_calc_flag
_atom_site_refinement_flags_posn
_atom_site_refinement_flags_adp
_atom_site_refinement_flags_occupancy
_atom_site_disorder_assembly
_atom_site_disorder_group
O1 O 0.49965(10) 0.86312(7) 0.50344(6) 0.0195(2) Uani 1 1 d . . . . .
O2 O 0.19730(13) 0.48987(8) 0.37574(8) 0.0362(3) Uani 1 1 d . . . . .
O3 O 0.25131(12) 0.58941(8) 0.54078(7) 0.0299(2) Uani 1 1 d . . . . .
O4 O 0.39709(11) 0.87447(8) 0.22960(7) 0.0247(2) Uani 1 1 d . . . . .
O5 O 0.44238(11) 0.75585(7) 0.09998(6) 0.0224(2) Uani 1 1 d . . . . .
O6 O 0.78198(12) 0.68569(8) 0.19464(7) 0.0267(2) Uani 1 1 d . . . . .
C1 C 0.44726(15) 0.76551(10) 0.51936(10) 0.0184(3) Uani 1 1 d . . . . .
C2 C 0.51265(15) 0.76578(11) 0.62691(10) 0.0197(3) Uani 1 1 d . . . . .
C3 C 0.59852(16) 0.68946(11) 0.65062(10) 0.0237(3) Uani 1 1 d . . . . .
H3 H 0.614693 0.636262 0.598408 0.028 Uiso 1 1 calc R U . . .
C4 C 0.66009(17) 0.69212(12) 0.75138(11) 0.0285(3) Uani 1 1 d . . . . .
H4 H 0.716258 0.640245 0.766440 0.034 Uiso 1 1 calc R U . . .
C5 C 0.63811(17) 0.77190(12) 0.82969(11) 0.0291(3) Uani 1 1 d . . . . .
H5 H 0.679941 0.773978 0.897398 0.035 Uiso 1 1 calc R U . . .
C6 C 0.55354(18) 0.84868(12) 0.80685(11) 0.0287(3) Uani 1 1 d . . . . .
H6 H 0.538620 0.902316 0.859353 0.034 Uiso 1 1 calc R U . . .
C7 C 0.49126(17) 0.84574(11) 0.70616(10) 0.0240(3) Uani 1 1 d . . . . .
H7 H 0.434752 0.897535 0.691336 0.029 Uiso 1 1 calc R U . . .
C8 C 0.33436(15) 0.68254(11) 0.43797(10) 0.0196(3) Uani 1 1 d . . . . .
C9 C 0.25609(16) 0.57758(11) 0.44679(10) 0.0211(3) Uani 1 1 d . . . . .
C10 C 0.19930(19) 0.48714(12) 0.55954(11) 0.0300(3) Uani 1 1 d . . . . .
H10A H 0.272208 0.439732 0.554075 0.036 Uiso 1 1 calc R U . . .
H10B H 0.094316 0.445173 0.509846 0.036 Uiso 1 1 calc R U . . .
C11 C 0.19660(19) 0.52378(13) 0.66685(11) 0.0341(4) Uani 1 1 d . . . . .
H11A H 0.124323 0.570802 0.671073 0.051 Uiso 1 1 calc R U . . .
H11B H 0.301181 0.565210 0.715050 0.051 Uiso 1 1 calc R U . . .
H11C H 0.162576 0.458747 0.683043 0.051 Uiso 1 1 calc R U . . .
C12 C 0.26501(16) 0.69457(11) 0.33265(10) 0.0211(3) Uani 1 1 d . . . . .
H12A H 0.153338 0.691435 0.318582 0.025 Uiso 1 1 calc R U . . .
H12B H 0.316117 0.769004 0.337606 0.025 Uiso 1 1 calc R U . . .
C13 C 0.27831(16) 0.60933(11) 0.23984(10) 0.0204(3) Uani 1 1 d . . . . .
C14 C 0.14098(17) 0.53161(12) 0.16481(10) 0.0279(3) Uani 1 1 d . . . . .
H14 H 0.044118 0.531819 0.173411 0.033 Uiso 1 1 calc R U . . .
C15 C 0.14588(19) 0.45432(12) 0.07798(11) 0.0322(4) Uani 1 1 d . . . . .
H15 H 0.052657 0.403955 0.028509 0.039 Uiso 1 1 calc R U . . .
C16 C 0.28876(19) 0.45171(12) 0.06455(10) 0.0312(4) Uani 1 1 d . . . . .
H16 H 0.292490 0.399075 0.006652 0.037 Uiso 1 1 calc R U . . .
C17 C 0.42633(18) 0.52799(11) 0.13786(10) 0.0259(3) Uani 1 1 d . . . . .
H17 H 0.522808 0.525658 0.129228 0.031 Uiso 1 1 calc R U . . .
C18 C 0.42277(16) 0.60864(10) 0.22484(9) 0.0197(3) Uani 1 1 d . . . . .
C19 C 0.57360(15) 0.69535(10) 0.29984(9) 0.0188(3) Uani 1 1 d . . . . .
H19A H 0.658691 0.657625 0.311022 0.023 Uiso 1 1 calc R U . . .
H19B H 0.560001 0.724645 0.365328 0.023 Uiso 1 1 calc R U . . .
C20 C 0.62763(15) 0.79740(10) 0.26776(9) 0.0184(3) Uani 1 1 d . . . . .
C21 C 0.47765(16) 0.81645(10) 0.19950(10) 0.0198(3) Uani 1 1 d . . . . .
C22 C 0.29131(17) 0.75544(13) 0.02918(10) 0.0289(3) Uani 1 1 d . . . . .
H22A H 0.290286 0.830966 0.028623 0.035 Uiso 1 1 calc R U . . .
H22B H 0.205900 0.728887 0.050237 0.035 Uiso 1 1 calc R U . . .
C23 C 0.26950(19) 0.67855(14) -0.07632(11) 0.0367(4) Uani 1 1 d . . . . .
H23A H 0.169736 0.676589 -0.124849 0.055 Uiso 1 1 calc R U . . .
H23B H 0.270637 0.604092 -0.074925 0.055 Uiso 1 1 calc R U . . .
H23C H 0.354196 0.705833 -0.096585 0.055 Uiso 1 1 calc R U . . .
C24 C 0.74016(16) 0.77291(11) 0.20805(9) 0.0206(3) Uani 1 1 d . . . . .
C25 C 0.80933(16) 0.86180(11) 0.17269(10) 0.0225(3) Uani 1 1 d . . . . .
C26 C 1.01902(17) 0.81442(11) 0.60751(11) 0.0273(3) Uani 1 1 d . . . . .
H26 H 1.081810 0.790709 0.657285 0.033 Uiso 1 1 calc R U . . .
C27 C 0.81260(18) 1.02657(12) 0.12309(11) 0.0302(3) Uani 1 1 d . . . . .
H27 H 0.764130 1.082538 0.109773 0.036 Uiso 1 1 calc R U . . .
C28 C 0.95650(19) 1.02248(13) 0.11099(11) 0.0342(4) Uani 1 1 d . . . . .
H28 H 1.005239 1.076113 0.090315 0.041 Uiso 1 1 calc R U . . .
C29 C 1.02754(19) 0.93881(13) 0.12963(11) 0.0341(4) Uani 1 1 d . . . . .
H29 H 1.124781 0.936478 0.122171 0.041 Uiso 1 1 calc R U . . .
C30 C 0.95442(17) 0.85826(12) 0.15942(10) 0.0284(3) Uani 1 1 d . . . . .
H30 H 1.002084 0.801274 0.170716 0.034 Uiso 1 1 calc R U . . .
C31 C 0.71342(16) 0.90411(10) 0.36659(9) 0.0196(3) Uani 1 1 d . . . . .
H31A H 0.774503 0.959971 0.349953 0.024 Uiso 1 1 calc R U . . .
H31B H 0.634336 0.935970 0.388536 0.024 Uiso 1 1 calc R U . . .
C32 C 0.82287(15) 0.87866(10) 0.45446(10) 0.0183(3) Uani 1 1 d . . . . .
C33 C 0.95684(16) 0.84394(11) 0.44562(10) 0.0241(3) Uani 1 1 d . . . . .
H33 H 0.982098 0.842553 0.387790 0.029 Uiso 1 1 calc R U . . .
C34 C 1.05349(17) 0.81145(12) 0.52040(11) 0.0278(3) Uani 1 1 d . . . . .
H34 H 1.141630 0.787613 0.512125 0.033 Uiso 1 1 calc R U . . .
C35 C 0.74065(17) 0.94780(12) 0.15490(10) 0.0259(3) Uani 1 1 d . . . . .
H35 H 0.645267 0.952326 0.164511 0.031 Uiso 1 1 calc R U . . .
C36 C 0.88998(16) 0.85308(11) 0.61977(10) 0.0231(3) Uani 1 1 d . . . . .
H36 H 0.868819 0.857415 0.679449 0.028 Uiso 1 1 calc R U . . .
C37 C 0.79081(15) 0.88572(10) 0.54482(9) 0.0180(3) Uani 1 1 d . . . . .
C38 C 0.65927(15) 0.93428(11) 0.56698(10) 0.0202(3) Uani 1 1 d . . . . .
H38A H 0.674060 0.947999 0.638932 0.024 Uiso 1 1 calc R U . . .
H38B H 0.667867 1.006318 0.556687 0.024 Uiso 1 1 calc R U . . .

loop_
_atom_site_aniso_label
_atom_site_aniso_U_11
_atom_site_aniso_U_22
_atom_site_aniso_U_33
_atom_site_aniso_U_23
_atom_site_aniso_U_13
_atom_site_aniso_U_12
O1 0.0190(5) 0.0193(5) 0.0214(5) 0.0091(4) 0.0070(4) 0.0048(4)
O2 0.0557(7) 0.0236(6) 0.0302(6) 0.0072(5) 0.0216(5) 0.0039(5)
O3 0.0386(6) 0.0256(5) 0.0257(5) 0.0102(4) 0.0144(5) 0.0004(5)
O4 0.0287(6) 0.0247(5) 0.0249(5) 0.0100(4) 0.0118(4) 0.0121(4)
O5 0.0241(5) 0.0251(5) 0.0169(5) 0.0069(4) 0.0067(4) 0.0052(4)
O6 0.0344(6) 0.0235(5) 0.0272(5) 0.0076(4) 0.0167(5) 0.0124(4)
C1 0.0202(7) 0.0192(6) 0.0235(7) 0.0102(6) 0.0131(6) 0.0107(5)
C2 0.0194(7) 0.0206(7) 0.0212(7) 0.0089(6) 0.0088(6) 0.0046(5)
C3 0.0273(8) 0.0237(7) 0.0248(7) 0.0109(6) 0.0121(6) 0.0097(6)
C4 0.0290(8) 0.0320(8) 0.0310(8) 0.0183(7) 0.0108(7) 0.0118(7)
C5 0.0323(8) 0.0345(8) 0.0204(7) 0.0137(6) 0.0073(6) 0.0038(7)
C6 0.0374(9) 0.0275(8) 0.0220(7) 0.0067(6) 0.0143(7) 0.0069(7)
C7 0.0299(8) 0.0226(7) 0.0249(7) 0.0104(6) 0.0134(6) 0.0102(6)
C8 0.0206(7) 0.0227(7) 0.0211(7) 0.0096(6) 0.0111(6) 0.0099(6)
C9 0.0212(7) 0.0230(7) 0.0225(7) 0.0085(6) 0.0102(6) 0.0094(6)
C10 0.0368(9) 0.0273(8) 0.0338(8) 0.0175(7) 0.0170(7) 0.0088(7)
C11 0.0397(9) 0.0395(9) 0.0351(9) 0.0217(7) 0.0201(7) 0.0140(7)
C12 0.0186(7) 0.0237(7) 0.0229(7) 0.0096(6) 0.0078(6) 0.0073(6)
C13 0.0243(7) 0.0182(7) 0.0185(7) 0.0092(5) 0.0050(6) 0.0049(6)
C14 0.0258(8) 0.0283(8) 0.0255(8) 0.0126(6) 0.0031(6) 0.0011(6)
C15 0.0364(9) 0.0252(8) 0.0210(7) 0.0070(6) -0.0024(6) -0.0041(7)
C16 0.0508(10) 0.0198(7) 0.0171(7) 0.0040(6) 0.0092(7) 0.0025(7)
C17 0.0369(9) 0.0202(7) 0.0226(7) 0.0083(6) 0.0130(6) 0.0063(6)
C18 0.0276(7) 0.0162(6) 0.0165(6) 0.0081(5) 0.0076(6) 0.0050(6)
C19 0.0233(7) 0.0174(6) 0.0179(7) 0.0070(5) 0.0094(6) 0.0059(5)
C20 0.0226(7) 0.0171(6) 0.0177(7) 0.0059(5) 0.0099(6) 0.0056(5)
C21 0.0256(7) 0.0174(6) 0.0193(7) 0.0086(5) 0.0105(6) 0.0043(6)
C22 0.0269(8) 0.0361(8) 0.0227(8) 0.0125(6) 0.0049(6) 0.0088(7)
C23 0.0359(9) 0.0442(9) 0.0227(8) 0.0086(7) 0.0061(7) 0.0038(7)
C24 0.0227(7) 0.0226(7) 0.0138(6) 0.0038(5) 0.0056(5) 0.0051(6)
C25 0.0257(7) 0.0242(7) 0.0155(7) 0.0042(5) 0.0085(6) 0.0031(6)
C26 0.0231(8) 0.0232(7) 0.0291(8) 0.0074(6) 0.0015(6) 0.0069(6)
C27 0.0377(9) 0.0297(8) 0.0242(8) 0.0123(6) 0.0114(7) 0.0048(7)
C28 0.0420(10) 0.0347(8) 0.0244(8) 0.0095(7) 0.0168(7) -0.0035(7)
C29 0.0332(9) 0.0412(9) 0.0304(8) 0.0092(7) 0.0201(7) 0.0040(7)
C30 0.0301(8) 0.0317(8) 0.0249(8) 0.0072(6) 0.0144(6) 0.0081(7)
C31 0.0243(7) 0.0169(6) 0.0192(7) 0.0054(5) 0.0110(6) 0.0042(5)
C32 0.0177(7) 0.0128(6) 0.0208(7) 0.0026(5) 0.0063(5) 0.0008(5)
C33 0.0225(7) 0.0221(7) 0.0227(7) 0.0004(6) 0.0098(6) 0.0017(6)
C34 0.0187(7) 0.0232(7) 0.0332(8) 0.0005(6) 0.0067(6) 0.0049(6)
C35 0.0276(8) 0.0285(7) 0.0233(7) 0.0096(6) 0.0119(6) 0.0049(6)
C36 0.0243(7) 0.0209(7) 0.0205(7) 0.0055(6) 0.0057(6) 0.0029(6)
C37 0.0186(7) 0.0139(6) 0.0190(7) 0.0041(5) 0.0058(5) 0.0019(5)
C38 0.0225(7) 0.0192(7) 0.0183(7) 0.0051(5) 0.0085(6) 0.0040(6)

loop_
_atom_type_symbol
_atom_type_description
_atom_type_scat_dispersion_real
_atom_type_scat_dispersion_imag
_atom_type_scat_source
C C 0.0033 0.0016 'International Tables Vol C Tables 4.2.6.8 and 6.1.1.4'
H H 0.0000 0.0000 'International Tables Vol C Tables 4.2.6.8 and 6.1.1.4'
O O 0.0106 0.0060 'International Tables Vol C Tables 4.2.6.8 and 6.1.1.4'

loop_
_geom_angle_atom_site_label_1
_geom_angle_atom_site_label_2
_geom_angle_atom_site_label_3
_geom_angle
_geom_angle_site_symmetry_1
_geom_angle_site_symmetry_3
_geom_angle_publ_flag
C1 O1 C38 119.71(9) . . ?
C9 O3 C10 116.93(10) . . ?
C21 O5 C22 115.76(10) . . ?
O1 C1 C2 116.30(11) . . ?
C8 C1 O1 116.90(11) . . ?
C8 C1 C2 126.63(11) . . ?
C3 C2 C1 121.44(12) . . ?
C7 C2 C1 119.54(11) . . ?
C7 C2 C3 119.00(12) . . ?
C2 C3 H3 119.7 . . ?
C4 C3 C2 120.51(13) . . ?
C4 C3 H3 119.7 . . ?
C3 C4 H4 120.0 . . ?
C5 C4 C3 120.09(13) . . ?
C5 C4 H4 120.0 . . ?
C4 C5 H5 120.1 . . ?
C4 C5 C6 119.79(13) . . ?
C6 C5 H5 120.1 . . ?
C5 C6 H6 119.9 . . ?
C7 C6 C5 120.19(13) . . ?
C7 C6 H6 119.9 . . ?
C2 C7 H7 119.8 . . ?
C6 C7 C2 120.43(13) . . ?
C6 C7 H7 119.8 . . ?
C1 C8 C9 122.52(11) . . ?
C1 C8 C12 122.56(11) . . ?
C9 C8 C12 114.62(11) . . ?
O2 C9 O3 122.31(12) . . ?
O2 C9 C8 123.56(11) . . ?
O3 C9 C8 114.09(11) . . ?
O3 C10 H10A 110.5 . . ?
O3 C10 H10B 110.5 . . ?
O3 C10 C11 106.23(11) . . ?
H10A C10 H10B 108.7 . . ?
C11 C10 H10A 110.5 . . ?
C11 C10 H10B 110.5 . . ?
C10 C11 H11A 109.5 . . ?
C10 C11 H11B 109.5 . . ?
C10 C11 H11C 109.5 . . ?
H11A C11 H11B 109.5 . . ?
H11A C11 H11C 109.5 . . ?
H11B C11 H11C 109.5 . . ?
C8 C12 H12A 107.8 . . ?
C8 C12 H12B 107.8 . . ?
H12A C12 H12B 107.1 . . ?
C13 C12 C8 117.98(10) . . ?
C13 C12 H12A 107.8 . . ?
C13 C12 H12B 107.8 . . ?
C14 C13 C12 119.04(12) . . ?
C14 C13 C18 118.45(12) . . ?
C18 C13 C12 122.46(11) . . ?
C13 C14 H14 119.3 . . ?
C15 C14 C13 121.39(14) . . ?
C15 C14 H14 119.3 . . ?
C14 C15 H15 119.9 . . ?
C16 C15 C14 120.15(13) . . ?
C16 C15 H15 119.9 . . ?
C15 C16 H16 120.3 . . ?
C15 C16 C17 119.45(13) . . ?
C17 C16 H16 120.3 . . ?
C16 C17 H17 119.5 . . ?
C16 C17 C18 121.08(13) . . ?
C18 C17 H17 119.5 . . ?
C13 C18 C19 120.90(11) . . ?
C17 C18 C13 119.43(12) . . ?
C17 C18 C19 119.66(12) . . ?
C18 C19 H19A 108.2 . . ?
C18 C19 H19B 108.2 . . ?
C18 C19 C20 116.54(10) . . ?
H19A C19 H19B 107.3 . . ?
C20 C19 H19A 108.2 . . ?
C20 C19 H19B 108.2 . . ?
C21 C20 C19 106.93(10) . . ?
C21 C20 C24 110.04(10) . . ?
C21 C20 C31 109.69(10) . . ?
C24 C20 C19 111.21(10) . . ?
C24 C20 C31 109.72(10) . . ?
C31 C20 C19 109.21(9) . . ?
O4 C21 O5 123.70(12) . . ?
O4 C21 C20 125.53(11) . . ?
O5 C21 C20 110.72(10) . . ?
O5 C22 H22A 110.1 . . ?
O5 C22 H22B 110.1 . . ?
O5 C22 C23 107.79(11) . . ?
H22A C22 H22B 108.5 . . ?
C23 C22 H22A 110.1 . . ?
C23 C22 H22B 110.1 . . ?
C22 C23 H23A 109.5 . . ?
C22 C23 H23B 109.5 . . ?
C22 C23 H23C 109.5 . . ?
H23A C23 H23B 109.5 . . ?
H23A C23 H23C 109.5 . . ?
H23B C23 H23C 109.5 . . ?
O6 C24 C20 121.07(11) . . ?
O6 C24 C25 119.14(11) . . ?
C25 C24 C20 119.62(11) . . ?
C30 C25 C24 117.19(12) . . ?
C35 C25 C24 124.39(12) . . ?
C35 C25 C30 118.40(12) . . ?
C34 C26 H26 120.4 . . ?
C34 C26 C36 119.18(13) . . ?
C36 C26 H26 120.4 . . ?
C28 C27 H27 119.9 . . ?
C35 C27 H27 119.9 . . ?
C35 C27 C28 120.23(14) . . ?
C27 C28 H28 120.0 . . ?
C29 C28 C27 119.91(13) . . ?
C29 C28 H28 120.0 . . ?
C28 C29 H29 119.9 . . ?
C28 C29 C30 120.13(14) . . ?
C30 C29 H29 119.9 . . ?
C25 C30 H30 119.7 . . ?
C29 C30 C25 120.59(14) . . ?
C29 C30 H30 119.7 . . ?
C20 C31 H31A 109.1 . . ?
C20 C31 H31B 109.1 . . ?
H31A C31 H31B 107.8 . . ?
C32 C31 C20 112.62(10) . . ?
C32 C31 H31A 109.1 . . ?
C32 C31 H31B 109.1 . . ?
C33 C32 C31 119.78(11) . . ?
C33 C32 C37 118.36(12) . . ?
C37 C32 C31 121.83(11) . . ?
C32 C33 H33 119.1 . . ?
C34 C33 C32 121.81(12) . . ?
C34 C33 H33 119.1 . . ?
C26 C34 H34 120.0 . . ?
C33 C34 C26 119.90(13) . . ?
C33 C34 H34 120.0 . . ?
C25 C35 H35 119.6 . . ?
C27 C35 C25 120.72(13) . . ?
C27 C35 H35 119.6 . . ?
C26 C36 H36 119.2 . . ?
C26 C36 C37 121.62(12) . . ?
C37 C36 H36 119.2 . . ?
C32 C37 C38 122.41(11) . . ?
C36 C37 C32 119.03(12) . . ?
C36 C37 C38 118.43(11) . . ?
O1 C38 C37 114.50(10) . . ?
O1 C38 H38A 108.6 . . ?
O1 C38 H38B 108.6 . . ?
C37 C38 H38A 108.6 . . ?
C37 C38 H38B 108.6 . . ?
H38A C38 H38B 107.6 . . ?

loop_
_geom_bond_atom_site_label_1
_geom_bond_atom_site_label_2
_geom_bond_distance
_geom_bond_site_symmetry_2
_geom_bond_publ_flag
O1 C1 1.3765(14) . ?
O1 C38 1.4597(16) . ?
O2 C9 1.2033(16) . ?
O3 C9 1.3420(15) . ?
O3 C10 1.4515(16) . ?
O4 C21 1.2060(15) . ?
O5 C21 1.3424(15) . ?
O5 C22 1.4476(16) . ?
O6 C24 1.2154(15) . ?
C1 C2 1.4896(17) . ?
C1 C8 1.3499(19) . ?
C2 C3 1.3917(18) . ?
C2 C7 1.3918(18) . ?
C3 H3 0.9300 . ?
C3 C4 1.3853(19) . ?
C4 H4 0.9300 . ?
C4 C5 1.384(2) . ?
C5 H5 0.9300 . ?
C5 C6 1.386(2) . ?
C6 H6 0.9300 . ?
C6 C7 1.3837(19) . ?
C7 H7 0.9300 . ?
C8 C9 1.4834(17) . ?
C8 C12 1.5263(17) . ?
C10 H10A 0.9700 . ?
C10 H10B 0.9700 . ?
C10 C11 1.5013(19) . ?
C11 H11A 0.9600 . ?
C11 H11B 0.9600 . ?
C11 H11C 0.9600 . ?
C12 H12A 0.9700 . ?
C12 H12B 0.9700 . ?
C12 C13 1.5251(18) . ?
C13 C14 1.3954(19) . ?
C13 C18 1.4009(18) . ?
C14 H14 0.9300 . ?
C14 C15 1.382(2) . ?
C15 H15 0.9300 . ?
C15 C16 1.380(2) . ?
C16 H16 0.9300 . ?
C16 C17 1.382(2) . ?
C17 H17 0.9300 . ?
C17 C18 1.3993(18) . ?
C18 C19 1.5099(18) . ?
C19 H19A 0.9700 . ?
C19 H19B 0.9700 . ?
C19 C20 1.5667(16) . ?
C20 C21 1.5259(18) . ?
C20 C24 1.5431(17) . ?
C20 C31 1.5617(17) . ?
C22 H22A 0.9700 . ?
C22 H22B 0.9700 . ?
C22 C23 1.503(2) . ?
C23 H23A 0.9600 . ?
C23 H23B 0.9600 . ?
C23 H23C 0.9600 . ?
C24 C25 1.5055(17) . ?
C25 C30 1.4004(19) . ?
C25 C35 1.3910(19) . ?
C26 H26 0.9300 . ?
C26 C34 1.382(2) . ?
C26 C36 1.3830(19) . ?
C27 H27 0.9300 . ?
C27 C28 1.384(2) . ?
C27 C35 1.3816(18) . ?
C28 H28 0.9300 . ?
C28 C29 1.378(2) . ?
C29 H29 0.9300 . ?
C29 C30 1.384(2) . ?
C30 H30 0.9300 . ?
C31 H31A 0.9700 . ?
C31 H31B 0.9700 . ?
C31 C32 1.5118(17) . ?
C32 C33 1.3901(19) . ?
C32 C37 1.4072(17) . ?
C33 H33 0.9300 . ?
C33 C34 1.3816(19) . ?
C34 H34 0.9300 . ?
C35 H35 0.9300 . ?
C36 H36 0.9300 . ?
C36 C37 1.3947(17) . ?
C37 C38 1.5071(18) . ?
C38 H38A 0.9700 . ?
C38 H38B 0.9700 . ?

loop_
_geom_torsion_atom_site_label_1
_geom_torsion_atom_site_label_2
_geom_torsion_atom_site_label_3
_geom_torsion_atom_site_label_4
_geom_torsion
_geom_torsion_site_symmetry_1
_geom_torsion_site_symmetry_2
_geom_torsion_site_symmetry_3
_geom_torsion_site_symmetry_4
_geom_torsion_publ_flag
O1 C1 C2 C3 -120.09(13) . . . . ?
O1 C1 C2 C7 58.24(16) . . . . ?
O1 C1 C8 C9 -173.86(10) . . . . ?
O1 C1 C8 C12 -0.51(18) . . . . ?
O6 C24 C25 C30 -21.60(18) . . . . ?
O6 C24 C25 C35 159.95(13) . . . . ?
C1 O1 C38 C37 71.21(13) . . . . ?
C1 C2 C3 C4 179.14(12) . . . . ?
C1 C2 C7 C6 -178.83(12) . . . . ?
C1 C8 C9 O2 -154.79(14) . . . . ?
C1 C8 C9 O3 27.38(17) . . . . ?
C1 C8 C12 C13 122.13(13) . . . . ?
C2 C1 C8 C9 1.2(2) . . . . ?
C2 C1 C8 C12 174.56(12) . . . . ?
C2 C3 C4 C5 -0.8(2) . . . . ?
C3 C2 C7 C6 -0.5(2) . . . . ?
C3 C4 C5 C6 0.4(2) . . . . ?
C4 C5 C6 C7 0.0(2) . . . . ?
C5 C6 C7 C2 0.1(2) . . . . ?
C7 C2 C3 C4 0.8(2) . . . . ?
C8 C1 C2 C3 64.81(18) . . . . ?
C8 C1 C2 C7 -116.86(15) . . . . ?
C8 C12 C13 C14 110.87(14) . . . . ?
C8 C12 C13 C18 -71.60(16) . . . . ?
C9 O3 C10 C11 -177.12(12) . . . . ?
C9 C8 C12 C13 -64.04(15) . . . . ?
C10 O3 C9 O2 11.54(19) . . . . ?
C10 O3 C9 C8 -170.60(11) . . . . ?
C12 C8 C9 O2 31.37(18) . . . . ?
C12 C8 C9 O3 -146.46(11) . . . . ?
C12 C13 C14 C15 178.44(12) . . . . ?
C12 C13 C18 C17 -179.97(11) . . . . ?
C12 C13 C18 C19 -1.44(17) . . . . ?
C13 C14 C15 C16 0.9(2) . . . . ?
C13 C18 C19 C20 -99.58(13) . . . . ?
C14 C13 C18 C17 -2.43(17) . . . . ?
C14 C13 C18 C19 176.10(11) . . . . ?
C14 C15 C16 C17 -0.9(2) . . . . ?
C15 C16 C17 C18 -0.8(2) . . . . ?
C16 C17 C18 C13 2.45(18) . . . . ?
C16 C17 C18 C19 -176.10(11) . . . . ?
C17 C18 C19 C20 78.95(15) . . . . ?
C18 C13 C14 C15 0.82(19) . . . . ?
C18 C19 C20 C21 29.12(14) . . . . ?
C18 C19 C20 C24 -91.03(13) . . . . ?
C18 C19 C20 C31 147.74(11) . . . . ?
C19 C20 C21 O4 87.66(14) . . . . ?
C19 C20 C21 O5 -89.90(11) . . . . ?
C19 C20 C24 O6 -3.02(17) . . . . ?
C19 C20 C24 C25 -178.34(11) . . . . ?
C19 C20 C31 C32 41.35(14) . . . . ?
C20 C24 C25 C30 153.81(12) . . . . ?
C20 C24 C25 C35 -24.64(19) . . . . ?
C20 C31 C32 C33 65.88(15) . . . . ?
C20 C31 C32 C37 -112.14(13) . . . . ?
C21 O5 C22 C23 -176.82(11) . . . . ?
C21 C20 C24 O6 -121.32(13) . . . . ?
C21 C20 C24 C25 63.36(14) . . . . ?
C21 C20 C31 C32 158.24(10) . . . . ?
C22 O5 C21 O4 -5.38(17) . . . . ?
C22 O5 C21 C20 172.23(10) . . . . ?
C24 C20 C21 O4 -151.43(12) . . . . ?
C24 C20 C21 O5 31.00(13) . . . . ?
C24 C20 C31 C32 -80.78(12) . . . . ?
C24 C25 C30 C29 -178.34(12) . . . . ?
C24 C25 C35 C27 179.58(12) . . . . ?
C26 C36 C37 C32 0.22(19) . . . . ?
C26 C36 C37 C38 -175.93(12) . . . . ?
C27 C28 C29 C30 0.6(2) . . . . ?
C28 C27 C35 C25 -1.6(2) . . . . ?
C28 C29 C30 C25 -1.1(2) . . . . ?
C30 C25 C35 C27 1.2(2) . . . . ?
C31 C20 C21 O4 -30.64(16) . . . . ?
C31 C20 C21 O5 151.79(10) . . . . ?
C31 C20 C24 O6 117.91(13) . . . . ?
C31 C20 C24 C25 -57.41(14) . . . . ?
C31 C32 C33 C34 -174.92(12) . . . . ?
C31 C32 C37 C36 175.24(11) . . . . ?
C31 C32 C37 C38 -8.77(18) . . . . ?
C32 C33 C34 C26 -0.9(2) . . . . ?
C32 C37 C38 O1 72.13(15) . . . . ?
C33 C32 C37 C36 -2.80(18) . . . . ?
C33 C32 C37 C38 173.19(12) . . . . ?
C34 C26 C36 C37 2.1(2) . . . . ?
C35 C25 C30 C29 0.2(2) . . . . ?
C35 C27 C28 C29 0.7(2) . . . . ?
C36 C26 C34 C33 -1.8(2) . . . . ?
C36 C37 C38 O1 -111.85(12) . . . . ?
C37 C32 C33 C34 3.16(19) . . . . ?
C38 O1 C1 C2 30.82(15) . . . . ?
C38 O1 C1 C8 -153.59(11) . . . . ?
